data_7707784
loop_
_publ_author_name
'Savchuk, Mariia'
'Vertueux, Steven'
'Cauchy, Thomas'
'Loumaigne, Matthieu'
'Zinna, Francesco'
'Di Bari, Lorenzo'
'Zigon, Nicolas'
'Avarvari, Narcis'

_publ_section_title
;
 Schiff-base [4]helicene Zn(II) complexes as chiral emitters.
;
_journal_issue 30
_journal_name_full 'Dalton transactions (Cambridge, England : 2003)'
_journal_page_first 10533
_journal_page_last 10539
_journal_paper_doi 10.1039/d1dt01752g
_journal_volume 50
_journal_year 2021
_chemical_formula_moiety 'C44 H34 N2 O3 Zn'
_chemical_formula_sum 'C44 H34 N2 O3 Zn'
_chemical_formula_weight 704.10
_chemical_name_systematic 'Zn salen cyclohexyldiamine (R,R) [4]helicene'
_space_group_crystal_system monoclinic
_space_group_IT_number 3
_space_group_name_Hall 'P 2y'
_space_group_name_H-M_alt 'P 1 2 1'
_atom_sites_solution_hydrogens mixed
_audit_creation_date 2021-04-27
_audit_creation_method SHELXL-2018/3
_audit_update_record
;
2021-04-29 deposited with the CCDC.	2021-06-24 downloaded from the CCDC.
;
_cell_angle_alpha 90
_cell_angle_beta 90.642(13)
_cell_angle_gamma 90
_cell_formula_units_Z 4
_cell_length_a 19.960(3)
_cell_length_b 8.349(2)
_cell_length_c 20.342(4)
_cell_measurement_reflns_used 560
_cell_measurement_temperature 150(10)
_cell_measurement_theta_max 30.0110
_cell_measurement_theta_min 3.1220
_cell_volume 3389.7(12)
_computing_cell_refinement 'CrysAlisPro 1.171.40.45a (Rigaku OD, 2019)'
_computing_data_collection 'CrysAlisPro 1.171.40.45a (Rigaku OD, 2019)'
_computing_data_reduction 'CrysAlisPro 1.171.40.45a (Rigaku OD, 2019)'
_computing_molecular_graphics 'Olex2 (Dolomanov et al., 2009)'
_computing_publication_material 'Olex2 (Dolomanov et al., 2009)'
_computing_structure_refinement 'ShelXL (Sheldrick, 2015)'
_computing_structure_solution 'SHELXT 2018/2 (Sheldrick, 2018)'
_diffrn_ambient_environment N~2~
_diffrn_ambient_temperature 150(10)
_diffrn_detector 'CCD plate'
_diffrn_detector_area_resol_mean 5.1990
_diffrn_detector_type AtlasS2
_diffrn_measured_fraction_theta_full 0.998
_diffrn_measured_fraction_theta_max 0.998
_diffrn_measurement_details
;
List of Runs (angles in degrees, time in seconds):

  # Type    Start    End  Width  t~exp~   \w     \q     \k     \f   Frames
#--------------------------------------------------------------------------
  1  \w    -40.00  33.00   1.00   34.97    --    0.00 -77.00-120.00   73
  2  \w    -33.00  42.00   1.00   34.97    --    0.00  77.00  90.00   75
  3  \w      9.00  71.00   1.00   42.34    --   81.13 -61.00 120.00   62
  4  \w     -2.00 107.00   1.00   42.34    --   81.13 -94.00-150.00  109
  5  \w      8.00  51.00   1.00   42.34    --   81.13 -45.00 -30.00   43
  6  \w     19.00  61.00   1.00   42.34    --   81.13 -61.00-120.00   42
  7  \w      5.00  35.00   1.00   42.34    --   81.13 -30.00-180.00   30
  8  \w     36.00 112.00   1.00   42.34    --   81.13-125.00 120.00   76
  9  \w      9.00  47.00   1.00   42.34    --   81.13 -61.00  30.00   38
 10  \w      5.00  30.00   1.00   42.34    --   81.13 -30.00-150.00   25
 11  \w     14.00 105.00   1.00   42.34    --   81.13 -77.00 -60.00   91
 12  \w      3.00 154.00   1.00   42.34    --   81.13   0.00-150.00  151
;
_diffrn_measurement_device 'four-circle diffractometer'
_diffrn_measurement_device_type 'SuperNova (Cu) X-ray Source'
_diffrn_measurement_method '\w scans'
_diffrn_orient_matrix_type 'CrysAlisPro convention (1999,Acta A55,543-557)'
_diffrn_orient_matrix_UB_11 0.0047557000
_diffrn_orient_matrix_UB_12 -0.1404370000
_diffrn_orient_matrix_UB_13 -0.0488925000
_diffrn_orient_matrix_UB_21 -0.0043935000
_diffrn_orient_matrix_UB_22 -0.1194772000
_diffrn_orient_matrix_UB_23 0.0574176000
_diffrn_orient_matrix_UB_31 -0.0769493000
_diffrn_orient_matrix_UB_32 -0.0020172000
_diffrn_orient_matrix_UB_33 -0.0072078000
_diffrn_radiation_monochromator mirror
_diffrn_radiation_probe x-ray
_diffrn_radiation_type CuK\a
_diffrn_radiation_wavelength 1.54184
_diffrn_reflns_av_R_equivalents 0.1775
_diffrn_reflns_av_unetI/netI 0.2632
_diffrn_reflns_Laue_measured_fraction_full 0.998
_diffrn_reflns_Laue_measured_fraction_max 0.998
_diffrn_reflns_limit_h_max 10
_diffrn_reflns_limit_h_min -19
_diffrn_reflns_limit_k_max 8
_diffrn_reflns_limit_k_min -8
_diffrn_reflns_limit_l_max 19
_diffrn_reflns_limit_l_min -20
_diffrn_reflns_number 13248
_diffrn_reflns_point_group_measured_fraction_full 0.992
_diffrn_reflns_point_group_measured_fraction_max 0.992
_diffrn_reflns_theta_full 50.419
_diffrn_reflns_theta_max 50.419
_diffrn_reflns_theta_min 3.085
_diffrn_source 'micro-focus sealed X-ray tube'
_diffrn_source_type 'SuperNova (Cu) X-ray Source'
_exptl_absorpt_coefficient_mu 1.360
_exptl_absorpt_correction_T_max 1.00000
_exptl_absorpt_correction_T_min 0.92730
_exptl_absorpt_correction_type multi-scan
_exptl_absorpt_process_details
'CrysAlisPro 1.171.40.45a (Rigaku Oxford Diffraction, 2019) Empirical absorption correction using spherical harmonics, implemented in SCALE3 ABSPACK scaling algorithm.'
_exptl_crystal_colour yellow
_exptl_crystal_colour_primary yellow
_exptl_crystal_density_diffrn 1.380
_exptl_crystal_description needle
_exptl_crystal_F_000 1464
_exptl_crystal_preparation 'vapor diffusion of MeOH in THF'
_exptl_crystal_recrystallization_method 'vapor diffusion of MeOh in THF'
_exptl_crystal_size_max 0.05
_exptl_crystal_size_mid 0.03
_exptl_crystal_size_min 0.02
_refine_diff_density_max 0.365
_refine_diff_density_min -0.217
_refine_diff_density_rms 0.049
_refine_ls_abs_structure_details
;
 Flack x determined using 405 quotients [(I+)-(I-)]/[(I+)+(I-)]
 (Parsons, Flack and Wagner, Acta Cryst. B69 (2013) 249-259).
;
_refine_ls_abs_structure_Flack -0.06(6)
_refine_ls_extinction_coef 0.00051(14)
_refine_ls_extinction_expression Fc^*^=kFc[1+0.001xFc^2^\l^3^/sin(2\q)]^-1/4^
_refine_ls_extinction_method 'SHELXL-2018/3 (Sheldrick 2018)'
_refine_ls_goodness_of_fit_ref 0.937
_refine_ls_hydrogen_treatment mixed
_refine_ls_matrix_type full
_refine_ls_number_parameters 868
_refine_ls_number_reflns 7046
_refine_ls_number_restraints 698
_refine_ls_restrained_S_all 1.236
_refine_ls_R_factor_all 0.2592
_refine_ls_R_factor_gt 0.0853
_refine_ls_shift/su_max 0.000
_refine_ls_shift/su_mean 0.000
_refine_ls_structure_factor_coef Fsqd
_refine_ls_weighting_details 'w=1/[\s^2^(Fo^2^)+(0.0455P)^2^] where P=(Fo^2^+2Fc^2^)/3'
_refine_ls_weighting_scheme calc
_refine_ls_wR_factor_gt 0.1557
_refine_ls_wR_factor_ref 0.2361
_reflns_Friedel_coverage 0.823
_reflns_Friedel_fraction_full 0.984
_reflns_Friedel_fraction_max 0.984
_reflns_number_gt 1981
_reflns_number_total 7046
_reflns_threshold_expression 'I > 2\s(I)'
_cod_data_source_file d1dt01752g2.cif
_cod_data_source_block exp_1368_a
_cod_depositor_comments
;
Adding full bibliography for 7707781--7707784.cif.

2024-09-23
Z value and formula fixed to values more according to usual
chemical conventions.                 miguel
;
_cod_original_formula_sum 'C88 H68 N4 O6 Zn2'
_cod_original_formula_weight 1408.20
_cod_original_formula_moiety '2(C44 H34 N2 O3 Zn)'
_cod_original_formula_units_Z 2
_cod_original_cell_volume 3389.7(13)
_cod_database_code 7707784
_shelx_shelxl_version_number 2018/3
_chemical_oxdiff_formula C44H32O2N2Zn
_chemical_oxdiff_usercomment 'yellow needle'
_shelx_space_group_comment
;
The symmetry employed for this shelxl refinement is uniquely defined
by the following loop, which should always be used as a source of
symmetry information in preference to the above space-group names.
They are only intended as comments.
;
_cell_oxdiff_angle_alpha 90.085(15)
_cell_oxdiff_angle_beta 90.684(11)
_cell_oxdiff_angle_gamma 90.048(11)
_cell_oxdiff_length_a 19.951(2)
_cell_oxdiff_length_b 8.3547(15)
_cell_oxdiff_length_c 20.337(4)
_cell_oxdiff_measurement_reflns_used 560
_cell_oxdiff_volume 3389.7(9)
_shelx_estimated_absorpt_t_max 0.973
_shelx_estimated_absorpt_t_min 0.935
_diffrn_oxdiff_digest_frames
;
0103aec69cfca905f3ea9999b45fbecd7700027a2ae
;
_reflns_odcompleteness_completeness 99.81
_reflns_odcompleteness_iscentric 1
_reflns_odcompleteness_theta 58.86
_olex2_refinement_description
;
1. Fixed Uiso
 At 1.2 times of:
  All C(H) groups, {H6A,H6B} of O6, All C(H,H) groups
 At 1.5 times of:
  {H3A,H3B} of O3
2. Restrained distances
 O6-H6B = O6-H6A
 0.84 with sigma of 0.005
 O3-H3A = O3-H3B
 0.84 with sigma of 0.005
 H6B-H6A
 1.33 with sigma of 0.005
 H3A-H3B
 1.33 with sigma of 0.01
 Zn2-H6B \\sim Zn2-H6A
 with sigma of 0.005
3. Uiso/Uaniso restraints and constraints
C45 \\sim C47 \\sim C48 \\sim C51 \\sim C50 \\sim C49 \\sim C53 \\sim C52 \\sim
C54 \\sim C55 \\sim C58 \\sim C57 \\sim C56 \\sim C59 \\sim C61 \\sim C60 \\sim
C62 \\sim C63 \\sim C65 \\sim C64 \\sim C66 \\sim C69 \\sim C68 \\sim C67 \\sim
C70 \\sim C71 \\sim C73 \\sim C74 \\sim C75 \\sim C76 \\sim C72 \\sim C46 \\sim
C77 \\sim C78 \\sim C80 \\sim C79 \\sim C81 \\sim C82 \\sim C83 \\sim C84 \\sim
C88 \\sim C87 \\sim C86 \\sim C85 \\sim C1 \\sim C2 \\sim C3 \\sim C4 \\sim C5
\\sim C6 \\sim C7 \\sim C8 \\sim C9 \\sim C10 \\sim C11 \\sim C12 \\sim C13
\\sim C14 \\sim C15 \\sim C16 \\sim C17 \\sim C18 \\sim C19 \\sim C20 \\sim C21
\\sim C22 \\sim C23 \\sim C24 \\sim C25 \\sim C26 \\sim C27 \\sim C29 \\sim C30
\\sim C31 \\sim C32 \\sim C28 \\sim C33 \\sim C34 \\sim C35 \\sim C36 \\sim C37
\\sim C38 \\sim C39 \\sim C40 \\sim C41 \\sim C42 \\sim C43 \\sim C44 \\sim N4
\\sim N2 \\sim N1 \\sim N3: within 2A with sigma of 0.04 and sigma for terminal
atoms of 0.08
Uanis(C1) \\sim Ueq, Uanis(C5) \\sim Ueq, Uanis(C10) \\sim Ueq, Uanis(C6) \\sim
Ueq: with sigma of 0.05 and sigma for terminal atoms of 0.1
4. Rigid body (RIGU) restrains
 C1, C5, C10, C6
 with sigma for 1-2 distances of 0.002 and sigma for 1-3 distances of 0.002
5.a Rotating group:
 O3(H3A,H3B)
5.b Ternary CH refined with riding coordinates:
 C64(H64), C69(H69), C20(H20), C25(H25)
5.c Secondary CH2 refined with riding coordinates:
 C65(H65A,H65B), C66(H66A,H66B), C68(H68A,H68B), C67(H67A,H67B), C21(H21A,
 H21B), C22(H22A,H22B), C23(H23A,H23B), C24(H24A,H24B)
5.d Aromatic/amide H refined with riding coordinates:
 C45(H45), C47(H47), C48(H48), C51(H51), C52(H52), C55(H55), C56(H56),
 C59(H59), C62(H62), C63(H63), C70(H70), C73(H73), C76(H76), C46(H46), C77(H77),
  C78(H78), C81(H81), C82(H82), C88(H88), C87(H87), C86(H86), C85(H85), C1(H1),
 C2(H2), C3(H3), C4(H4), C7(H7), C8(H8), C11(H11), C12(H12), C15(H15), C18(H18),
  C19(H19), C26(H26), C29(H29), C32(H32), C33(H33), C34(H34), C37(H37),
 C38(H38), C41(H41), C42(H42), C43(H43), C44(H44)
5.e Fitted hexagon refined as free rotating group:
 C71(C73,C74,C75,C76,C72)
5.f Naphthalene refined as free rotating group:
 C80(C79,C81,C82,C83,C84,C88,C87,C86,C85)
;

loop_
_space_group_symop_operation_xyz
'x, y, z'
'-x, y, -z'

loop_
_atom_site_label
_atom_site_type_symbol
_atom_site_fract_x
_atom_site_fract_y
_atom_site_fract_z
_atom_site_U_iso_or_equiv
_atom_site_adp_type
_atom_site_occupancy
_atom_site_site_symmetry_order
_atom_site_calc_flag
_atom_site_refinement_flags_posn
_atom_site_refinement_flags_adp
_atom_site_refinement_flags_occupancy
_atom_site_disorder_assembly
_atom_site_disorder_group
Zn2 Zn 0.4950(2) -0.0104(8) 0.1192(2) 0.145(2) Uani 1 1 d D . . . .
C45 C 0.6527(18) 0.641(5) 0.2369(17) 0.141(13) Uani 1 1 d . U . . .
H45 H 0.651135 0.527032 0.238729 0.169 Uiso 1 1 calc R U . . .
O5 O 0.5742(10) -0.044(4) 0.0613(10) 0.153(10) Uani 1 1 d . . . . .
N4 N 0.4790(17) -0.272(4) 0.1248(16) 0.143(11) Uani 1 1 d . U . . .
O2 O 0.1538(12) 0.733(3) 0.4754(11) 0.140(10) Uani 1 1 d . . . . .
C47 C 0.7015(17) 0.879(6) 0.1989(19) 0.136(14) Uani 1 1 d . U . . .
H47 H 0.733059 0.936513 0.173588 0.163 Uiso 1 1 calc R U . . .
N2 N 0.2016(12) 0.974(4) 0.5659(12) 0.104(8) Uani 1 1 d . U . . .
N1 N 0.1099(14) 1.193(4) 0.5296(16) 0.125(10) Uani 1 1 d . U . . .
C48 C 0.6567(15) 0.949(6) 0.2305(17) 0.131(12) Uani 1 1 d . U . . .
H48 H 0.653717 1.060423 0.222171 0.157 Uiso 1 1 calc R U . . .
O1 O 0.0618(10) 0.977(4) 0.4272(10) 0.135(9) Uani 1 1 d . . . . .
C51 C 0.5710(14) 0.984(5) 0.3217(16) 0.117(10) Uani 1 1 d . U . . .
H51 H 0.574473 1.097674 0.324823 0.141 Uiso 1 1 calc R U . . .
C50 C 0.6036(17) 0.714(6) 0.2691(18) 0.125(11) Uani 1 1 d . U . . .
O3 O 0.0509(8) 0.835(3) 0.5702(9) 0.128(8) Uani 1 1 d D . . . .
H3A H 0.014129 0.748983 0.551632 0.192 Uiso 1 1 d DR U . . .
H3B H 0.010796 0.905101 0.595374 0.192 Uiso 1 1 d DR U . . .
C49 C 0.6102(17) 0.892(6) 0.2760(17) 0.118(12) Uani 1 1 d . U . . .
O6 O 0.4326(12) 0.104(3) 0.0511(10) 0.136(8) Uiso 1 1 d D . . . .
H6A H 0.432(11) 0.059(13) 0.014(3) 0.163 Uiso 1 1 d D U . . .
H6B H 0.444(10) 0.199(8) 0.043(7) 0.163 Uiso 1 1 d D U . . .
C53 C 0.5147(17) 0.726(5) 0.353(2) 0.113(11) Uani 1 1 d . U . . .
C52 C 0.5280(14) 0.897(5) 0.3604(18) 0.115(12) Uani 1 1 d . U . . .
H52 H 0.505416 0.951958 0.394369 0.138 Uiso 1 1 calc R U . . .
C54 C 0.5486(18) 0.649(5) 0.3060(17) 0.113(10) Uani 1 1 d . U . . .
C55 C 0.4636(18) 0.662(5) 0.3936(18) 0.128(12) Uani 1 1 d . U . . .
H55 H 0.442920 0.725431 0.426513 0.154 Uiso 1 1 calc R U . . .
C58 C 0.5234(15) 0.484(6) 0.2903(16) 0.108(10) Uani 1 1 d . U . . .
C57 C 0.4670(17) 0.413(5) 0.3286(16) 0.103(10) Uani 1 1 d . U . . .
C56 C 0.4445(15) 0.501(5) 0.3830(18) 0.118(11) Uani 1 1 d . U . . .
H56 H 0.415720 0.450349 0.413620 0.142 Uiso 1 1 calc R U . . .
C59 C 0.4385(14) 0.272(5) 0.3091(16) 0.105(10) Uani 1 1 d . U . . .
H59 H 0.404875 0.230580 0.336897 0.125 Uiso 1 1 calc R U . . .
C61 C 0.5081(18) 0.251(5) 0.2152(17) 0.106(11) Uani 1 1 d . U . . .
C60 C 0.4523(18) 0.185(5) 0.2550(16) 0.113(10) Uani 1 1 d . U . . .
C62 C 0.5395(15) 0.397(5) 0.2360(17) 0.125(12) Uani 1 1 d . U . . .
H62 H 0.574758 0.436429 0.209563 0.150 Uiso 1 1 calc R U . . .
C63 C 0.4127(19) 0.053(4) 0.2383(18) 0.121(12) Uani 1 1 d . U . . .
H63 H 0.377106 0.025852 0.266807 0.145 Uiso 1 1 calc R U . . .
C65 C 0.3247(15) -0.218(5) 0.2239(16) 0.138(10) Uani 1 1 d . U . . .
H65A H 0.344541 -0.245488 0.267269 0.166 Uiso 1 1 calc R U . . .
H65B H 0.294646 -0.125087 0.229511 0.166 Uiso 1 1 calc R U . . .
C64 C 0.3794(17) -0.177(5) 0.1762(15) 0.122(9) Uani 1 1 d . U . . .
H64 H 0.356689 -0.159818 0.132682 0.146 Uiso 1 1 calc R U . . .
C66 C 0.2853(16) -0.359(5) 0.1977(16) 0.146(10) Uani 1 1 d . U . . .
H66A H 0.262671 -0.329302 0.155841 0.176 Uiso 1 1 calc R U . . .
H66B H 0.250572 -0.390345 0.229575 0.176 Uiso 1 1 calc R U . . .
C69 C 0.426(2) -0.314(5) 0.1669(19) 0.144(11) Uani 1 1 d . U . . .
H69 H 0.445689 -0.340766 0.210837 0.173 Uiso 1 1 calc R U . . .
C68 C 0.3882(17) -0.460(5) 0.1425(17) 0.155(12) Uani 1 1 d . U . . .
H68A H 0.369634 -0.438486 0.098026 0.186 Uiso 1 1 calc R U . . .
H68B H 0.419767 -0.551303 0.139017 0.186 Uiso 1 1 calc R U . . .
C67 C 0.3345(16) -0.503(6) 0.1859(17) 0.163(11) Uani 1 1 d . U . . .
H67A H 0.353674 -0.537984 0.228663 0.196 Uiso 1 1 calc R U . . .
H67B H 0.309188 -0.593938 0.166848 0.196 Uiso 1 1 calc R U . . .
C70 C 0.5250(18) -0.353(6) 0.0984(18) 0.156(14) Uani 1 1 d . U . . .
H70 H 0.514455 -0.463577 0.098568 0.187 Uiso 1 1 calc R U . . .
C71 C 0.5862(11) -0.326(5) 0.0695(11) 0.182(16) Uani 1 1 d G U . . .
C73 C 0.6271(18) -0.457(4) 0.0577(12) 0.206(17) Uani 1 1 d G U . . .
H73 H 0.612495 -0.561901 0.068964 0.248 Uiso 1 1 calc R U . . .
C74 C 0.6895(15) -0.436(4) 0.0293(13) 0.223(18) Uani 1 1 d G U . . .
C75 C 0.7109(11) -0.282(5) 0.0127(10) 0.212(17) Uani 1 1 d G U . . .
C76 C 0.6700(18) -0.151(4) 0.0246(12) 0.167(15) Uani 1 1 d G U . . .
H76 H 0.684585 -0.046563 0.013239 0.200 Uiso 1 1 calc R U . . .
C72 C 0.6076(16) -0.173(4) 0.0529(13) 0.164(16) Uani 1 1 d G U . . .
C46 C 0.7032(19) 0.698(6) 0.203(2) 0.143(14) Uani 1 1 d . U . . .
H46 H 0.736597 0.633658 0.183172 0.171 Uiso 1 1 calc R U . . .
Zn1 Zn 0.11905(18) 0.9440(8) 0.5063(2) 0.126(2) Uani 1 1 d . . . . .
O4 O 0.5297(11) 0.191(3) 0.1621(13) 0.146(10) Uani 1 1 d . . . . .
N3 N 0.4206(12) -0.029(4) 0.1894(13) 0.117(9) Uani 1 1 d . U . . .
C77 C 0.734(2) -0.579(8) 0.027(2) 0.25(2) Uani 1 1 d . U . . .
H77 H 0.720476 -0.683041 0.039022 0.300 Uiso 1 1 calc R U . . .
C78 C 0.798(2) -0.546(10) 0.004(2) 0.26(2) Uani 1 1 d . U . . .
H78 H 0.827665 -0.633499 0.001606 0.314 Uiso 1 1 calc R U . . .
C80 C 0.7812(11) -0.263(4) -0.0279(10) 0.232(18) Uani 1 1 d G U . . .
C79 C 0.8229(16) -0.393(3) -0.0153(11) 0.26(2) Uani 1 1 d G U . . .
C81 C 0.8901(15) -0.386(4) -0.0323(11) 0.26(2) Uani 1 1 d G U . . .
H81 H 0.918653 -0.474958 -0.023702 0.308 Uiso 1 1 calc R U . . .
C82 C 0.9155(10) -0.249(4) -0.0620(11) 0.25(2) Uani 1 1 d G U . . .
H82 H 0.961408 -0.244721 -0.073668 0.300 Uiso 1 1 calc R U . . .
C83 C 0.8737(7) -0.120(3) -0.0746(7) 0.229(19) Uani 1 1 d G U . . .
C84 C 0.8065(7) -0.126(3) -0.0575(7) 0.222(18) Uani 1 1 d G U . . .
C88 C 0.7648(8) 0.003(4) -0.0702(11) 0.24(2) Uani 1 1 d G U . . .
H88 H 0.718860 -0.001270 -0.058493 0.292 Uiso 1 1 calc R U . . .
C87 C 0.7902(13) 0.140(3) -0.0998(12) 0.25(2) Uani 1 1 d G U . . .
H87 H 0.761613 0.228971 -0.108459 0.304 Uiso 1 1 calc R U . . .
C86 C 0.8573(14) 0.147(3) -0.1169(11) 0.25(2) Uani 1 1 d G U . . .
H86 H 0.874696 0.240571 -0.137194 0.305 Uiso 1 1 calc R U . . .
C85 C 0.8991(10) 0.017(4) -0.1043(10) 0.24(2) Uani 1 1 d G U . . .
H85 H 0.945027 0.021933 -0.115963 0.291 Uiso 1 1 calc R U . . .
C1 C -0.0814(16) 0.981(6) 0.2356(19) 0.147(11) Uani 1 1 d . U . . .
H1 H -0.079107 0.985946 0.282207 0.176 Uiso 1 1 calc R U . . .
C2 C -0.1101(19) 0.838(6) 0.208(2) 0.170(14) Uani 1 1 d . U . . .
H2 H -0.120105 0.745873 0.232805 0.204 Uiso 1 1 calc R U . . .
C3 C -0.122(2) 0.848(7) 0.140(2) 0.197(17) Uani 1 1 d . U . . .
H3 H -0.139529 0.759928 0.116329 0.237 Uiso 1 1 calc R U . . .
C4 C -0.105(2) 1.003(7) 0.107(2) 0.176(16) Uani 1 1 d . U . . .
H4 H -0.121763 1.014740 0.063069 0.211 Uiso 1 1 calc R U . . .
C5 C -0.069(2) 1.130(8) 0.131(3) 0.172(13) Uani 1 1 d . U . . .
C6 C -0.0564(18) 1.115(6) 0.202(2) 0.138(12) Uani 1 1 d . U . . .
C7 C -0.054(2) 1.254(7) 0.098(2) 0.179(18) Uani 1 1 d . U . . .
H7 H -0.054200 1.246068 0.051664 0.215 Uiso 1 1 calc R U . . .
C8 C -0.038(2) 1.395(7) 0.125(2) 0.181(18) Uani 1 1 d . U . . .
H8 H -0.041443 1.493470 0.101868 0.217 Uiso 1 1 calc R U . . .
C9 C -0.013(2) 1.383(8) 0.198(3) 0.166(15) Uani 1 1 d . U . . .
C10 C -0.021(2) 1.226(7) 0.228(2) 0.159(12) Uani 1 1 d . U . . .
C11 C 0.009(2) 1.536(7) 0.219(3) 0.187(17) Uani 1 1 d . U . . .
H11 H 0.011091 1.622501 0.188462 0.224 Uiso 1 1 calc R U . . .
C12 C 0.0291(18) 1.557(7) 0.286(2) 0.178(16) Uani 1 1 d . U . . .
H12 H 0.040333 1.656349 0.306015 0.213 Uiso 1 1 calc R U . . .
C13 C 0.029(2) 1.401(7) 0.319(3) 0.162(15) Uani 1 1 d . U . . .
C14 C 0.0136(18) 1.259(7) 0.299(2) 0.139(13) Uani 1 1 d . U . . .
C15 C 0.0553(14) 1.421(6) 0.3886(18) 0.148(13) Uani 1 1 d . U . . .
H15 H 0.064709 1.521074 0.409095 0.178 Uiso 1 1 calc R U . . .
C16 C 0.0638(15) 1.269(7) 0.419(2) 0.125(12) Uani 1 1 d . U . . .
C17 C 0.0519(17) 1.113(7) 0.399(2) 0.115(12) Uani 1 1 d . U . . .
C18 C 0.0263(15) 1.102(6) 0.3344(18) 0.139(13) Uani 1 1 d . U . . .
H18 H 0.017490 1.002156 0.313983 0.167 Uiso 1 1 calc R U . . .
C19 C 0.0886(16) 1.297(5) 0.486(2) 0.133(12) Uani 1 1 d . U . . .
H19 H 0.089270 1.405985 0.499907 0.160 Uiso 1 1 calc R U . . .
C20 C 0.1403(16) 1.209(4) 0.5970(16) 0.110(10) Uani 1 1 d . U . . .
H20 H 0.112896 1.146347 0.628778 0.132 Uiso 1 1 calc R U . . .
C21 C 0.1410(14) 1.392(4) 0.6191(15) 0.120(11) Uani 1 1 d . U . . .
H21A H 0.167941 1.455894 0.588176 0.144 Uiso 1 1 calc R U . . .
H21B H 0.094835 1.434707 0.619188 0.144 Uiso 1 1 calc R U . . .
C22 C 0.1713(15) 1.401(4) 0.6874(15) 0.128(11) Uani 1 1 d . U . . .
H22A H 0.141207 1.348523 0.719291 0.154 Uiso 1 1 calc R U . . .
H22B H 0.176999 1.514237 0.700569 0.154 Uiso 1 1 calc R U . . .
C23 C 0.2415(16) 1.314(4) 0.6877(15) 0.125(11) Uani 1 1 d . U . . .
H23A H 0.272943 1.375977 0.660377 0.150 Uiso 1 1 calc R U . . .
H23B H 0.259645 1.312177 0.733212 0.150 Uiso 1 1 calc R U . . .
C24 C 0.2379(15) 1.142(4) 0.6618(16) 0.119(10) Uani 1 1 d . U . . .
H24A H 0.211304 1.075864 0.692218 0.142 Uiso 1 1 calc R U . . .
H24B H 0.283708 1.096718 0.660141 0.142 Uiso 1 1 calc R U . . .
C25 C 0.2055(15) 1.136(4) 0.5920(16) 0.102(10) Uani 1 1 d . U . . .
H25 H 0.233298 1.202298 0.561727 0.122 Uiso 1 1 calc R U . . .
C26 C 0.2502(15) 0.880(5) 0.5699(16) 0.107(11) Uani 1 1 d . U . . .
H26 H 0.286414 0.915301 0.596863 0.129 Uiso 1 1 calc R U . . .
C27 C 0.2592(16) 0.723(4) 0.5386(15) 0.094(9) Uani 1 1 d . U . . .
C29 C 0.3179(15) 0.637(4) 0.5576(13) 0.089(9) Uani 1 1 d . U . . .
H29 H 0.348742 0.678806 0.589061 0.107 Uiso 1 1 calc R U . . .
C30 C 0.3284(14) 0.487(5) 0.5280(14) 0.098(9) Uani 1 1 d . U . . .
C31 C 0.2824(15) 0.442(5) 0.4747(14) 0.098(9) Uani 1 1 d . U . . .
C32 C 0.2236(14) 0.528(5) 0.4610(14) 0.104(11) Uani 1 1 d . U . . .
H32 H 0.193433 0.488490 0.428372 0.124 Uiso 1 1 calc R U . . .
C28 C 0.208(2) 0.668(5) 0.4938(19) 0.121(12) Uani 1 1 d . U . . .
C33 C 0.3856(16) 0.396(5) 0.5508(17) 0.120(12) Uani 1 1 d . U . . .
H33 H 0.418513 0.441733 0.579294 0.144 Uiso 1 1 calc R U . . .
C34 C 0.3901(15) 0.239(5) 0.5288(15) 0.114(11) Uani 1 1 d . U . . .
H34 H 0.421694 0.168728 0.548843 0.137 Uiso 1 1 calc R U . . .
C35 C 0.3489(18) 0.182(5) 0.4778(16) 0.112(10) Uani 1 1 d . U . . .
C36 C 0.2984(15) 0.285(5) 0.4455(17) 0.101(10) Uani 1 1 d . U . . .
C37 C 0.3553(16) 0.006(5) 0.4592(18) 0.125(12) Uani 1 1 d . U . . .
H37 H 0.390248 -0.057868 0.477134 0.150 Uiso 1 1 calc R U . . .
C38 C 0.3123(18) -0.053(6) 0.4185(19) 0.137(12) Uani 1 1 d . U . . .
H38 H 0.311444 -0.165803 0.414160 0.165 Uiso 1 1 calc R U . . .
C39 C 0.2675(19) 0.032(6) 0.381(2) 0.135(13) Uani 1 1 d . U . . .
C40 C 0.2611(19) 0.199(6) 0.393(2) 0.131(12) Uani 1 1 d . U . . .
C41 C 0.2262(17) -0.027(6) 0.328(2) 0.160(13) Uani 1 1 d . U . . .
H41 H 0.227879 -0.138240 0.318572 0.192 Uiso 1 1 calc R U . . .
C42 C 0.1869(18) 0.061(6) 0.292(2) 0.162(16) Uani 1 1 d . U . . .
H42 H 0.154281 0.009212 0.264560 0.194 Uiso 1 1 calc R U . . .
C43 C 0.1907(19) 0.234(6) 0.291(2) 0.160(15) Uani 1 1 d . U . . .
H43 H 0.170615 0.298039 0.257440 0.192 Uiso 1 1 calc R U . . .
C44 C 0.2286(17) 0.301(6) 0.347(2) 0.154(13) Uani 1 1 d . U . . .
H44 H 0.231488 0.413788 0.351884 0.185 Uiso 1 1 calc R U . . .

loop_
_atom_site_aniso_label
_atom_site_aniso_U_11
_atom_site_aniso_U_22
_atom_site_aniso_U_33
_atom_site_aniso_U_23
_atom_site_aniso_U_13
_atom_site_aniso_U_12
Zn2 0.132(3) 0.207(7) 0.096(3) -0.005(4) -0.006(3) 0.044(4)
C45 0.11(3) 0.21(3) 0.10(3) -0.01(3) 0.02(2) 0.00(3)
O5 0.132(16) 0.24(3) 0.090(15) -0.01(2) -0.004(12) 0.07(2)
N4 0.18(3) 0.14(3) 0.12(2) -0.07(2) -0.03(2) 0.08(2)
O2 0.127(18) 0.18(3) 0.12(2) 0.008(18) -0.019(16) 0.033(19)
C47 0.08(2) 0.21(4) 0.12(3) 0.02(3) -0.014(19) 0.00(3)
N2 0.095(16) 0.11(2) 0.107(18) 0.01(2) -0.012(15) 0.011(19)
N1 0.12(2) 0.15(3) 0.11(2) 0.01(2) 0.024(18) -0.005(19)
C48 0.07(2) 0.19(3) 0.14(3) 0.03(3) -0.019(19) -0.03(3)
O1 0.125(15) 0.19(3) 0.087(16) 0.04(2) -0.035(12) 0.03(2)
C51 0.08(2) 0.16(3) 0.11(3) 0.01(3) -0.019(17) 0.00(2)
C50 0.07(2) 0.22(3) 0.09(2) 0.01(3) -0.011(17) -0.02(3)
O3 0.084(12) 0.22(3) 0.082(15) 0.025(16) 0.010(10) 0.005(14)
C49 0.07(2) 0.20(3) 0.09(2) 0.01(2) -0.010(16) -0.03(2)
C53 0.08(2) 0.15(3) 0.11(2) 0.02(3) -0.004(18) 0.02(2)
C52 0.07(2) 0.14(3) 0.13(3) 0.02(3) -0.008(18) 0.02(2)
C54 0.10(2) 0.17(3) 0.07(2) -0.01(2) 0.006(18) 0.03(2)
C55 0.13(3) 0.15(3) 0.11(2) 0.02(3) 0.02(2) 0.06(3)
C58 0.093(19) 0.15(3) 0.08(2) -0.02(2) -0.001(17) 0.06(2)
C57 0.12(2) 0.12(3) 0.066(19) -0.01(2) 0.011(17) 0.04(2)
C56 0.12(2) 0.12(3) 0.11(2) 0.03(3) 0.014(19) 0.02(3)
C59 0.09(2) 0.14(3) 0.09(2) -0.02(2) 0.011(18) 0.02(2)
C61 0.11(2) 0.14(3) 0.07(2) -0.02(2) -0.011(19) 0.04(2)
C60 0.13(2) 0.14(3) 0.06(2) -0.02(2) 0.029(19) 0.03(2)
C62 0.11(2) 0.17(3) 0.10(2) -0.01(3) -0.01(2) 0.00(2)
C63 0.17(3) 0.10(3) 0.09(3) -0.02(2) -0.01(2) 0.02(2)
C65 0.12(2) 0.21(3) 0.09(2) -0.01(2) -0.019(14) 0.004(18)
C64 0.13(2) 0.17(2) 0.063(19) -0.033(19) -0.011(15) 0.023(16)
C66 0.14(2) 0.21(3) 0.09(2) 0.00(2) -0.042(17) 0.002(16)
C69 0.17(2) 0.16(2) 0.10(2) -0.04(2) -0.006(18) 0.034(17)
C68 0.19(3) 0.17(3) 0.11(3) -0.03(2) -0.028(17) 0.03(2)
C67 0.17(3) 0.21(3) 0.11(2) -0.01(2) -0.047(18) 0.014(19)
C70 0.14(3) 0.22(3) 0.11(3) -0.04(3) -0.05(2) 0.07(3)
C71 0.17(3) 0.29(4) 0.09(3) -0.03(3) 0.00(2) 0.08(3)
C73 0.18(3) 0.36(5) 0.08(2) -0.02(3) 0.03(2) 0.12(3)
C74 0.18(3) 0.36(4) 0.12(3) -0.09(3) -0.01(2) 0.15(3)
C75 0.18(3) 0.36(4) 0.09(2) -0.09(3) -0.05(2) 0.09(3)
C76 0.15(3) 0.26(4) 0.09(2) -0.10(3) -0.06(2) 0.09(3)
C72 0.15(3) 0.23(4) 0.10(3) -0.05(3) -0.04(3) 0.07(3)
C46 0.10(2) 0.19(4) 0.14(3) 0.00(3) -0.01(2) -0.01(3)
Zn1 0.093(3) 0.189(6) 0.096(3) 0.014(4) -0.002(2) 0.000(4)
O4 0.128(18) 0.20(3) 0.11(2) -0.02(2) -0.013(17) 0.023(18)
N3 0.126(17) 0.15(3) 0.073(17) 0.00(2) -0.007(16) 0.04(2)
C77 0.23(4) 0.38(5) 0.14(3) -0.09(4) -0.07(3) 0.13(4)
C78 0.21(3) 0.42(5) 0.15(3) -0.07(4) -0.04(3) 0.15(4)
C80 0.20(3) 0.41(4) 0.08(3) -0.10(3) -0.08(2) 0.12(3)
C79 0.21(3) 0.42(5) 0.13(3) -0.06(4) -0.09(3) 0.11(4)
C81 0.20(3) 0.44(5) 0.14(3) -0.06(4) -0.04(3) 0.15(4)
C82 0.16(3) 0.49(6) 0.10(3) -0.04(4) -0.01(2) 0.11(4)
C83 0.10(2) 0.45(5) 0.13(3) -0.08(3) 0.00(2) 0.08(3)
C84 0.14(3) 0.38(5) 0.15(3) -0.14(3) -0.03(2) 0.10(3)
C88 0.14(3) 0.39(6) 0.20(4) -0.13(4) 0.01(3) 0.06(3)
C87 0.12(3) 0.44(6) 0.21(4) -0.08(4) 0.03(3) 0.06(4)
C86 0.11(3) 0.46(6) 0.19(3) -0.11(4) 0.03(3) 0.02(3)
C85 0.13(3) 0.46(6) 0.14(3) -0.13(4) 0.03(2) 0.01(4)
C1 0.12(2) 0.20(3) 0.12(2) 0.02(2) 0.005(19) 0.02(2)
C2 0.15(3) 0.25(4) 0.11(3) -0.03(3) -0.01(2) 0.05(3)
C3 0.15(3) 0.28(4) 0.16(4) -0.01(4) -0.06(3) 0.06(3)
C4 0.14(3) 0.26(5) 0.12(3) 0.02(3) -0.02(2) 0.04(3)
C5 0.15(3) 0.24(4) 0.12(2) 0.04(2) -0.003(19) 0.01(3)
C6 0.10(2) 0.20(3) 0.11(2) 0.021(18) 0.016(17) 0.029(18)
C7 0.20(3) 0.24(5) 0.10(3) 0.09(3) 0.00(3) 0.00(4)
C8 0.17(3) 0.24(5) 0.13(3) 0.07(4) 0.02(3) 0.05(4)
C9 0.12(2) 0.23(4) 0.15(3) 0.06(3) 0.00(2) 0.00(3)
C10 0.13(2) 0.22(3) 0.13(2) 0.02(2) 0.02(2) 0.00(2)
C11 0.13(3) 0.26(4) 0.17(4) 0.08(4) 0.03(3) 0.01(3)
C12 0.13(2) 0.24(4) 0.17(3) 0.06(4) -0.03(3) -0.01(3)
C13 0.12(2) 0.21(4) 0.16(3) 0.05(3) 0.00(2) -0.03(3)
C14 0.09(2) 0.21(4) 0.12(3) 0.01(3) 0.04(2) -0.01(3)
C15 0.11(2) 0.20(4) 0.13(3) 0.06(3) 0.00(2) 0.01(3)
C16 0.062(18) 0.19(3) 0.12(3) 0.03(3) 0.013(19) 0.00(2)
C17 0.08(2) 0.17(4) 0.09(3) 0.00(3) 0.02(2) -0.01(3)
C18 0.12(2) 0.20(3) 0.10(3) 0.06(3) 0.02(2) 0.00(3)
C19 0.11(2) 0.17(3) 0.13(3) 0.06(3) 0.05(2) 0.01(2)
C20 0.12(2) 0.13(3) 0.08(2) 0.03(2) 0.032(18) 0.03(2)
C21 0.094(18) 0.16(3) 0.10(2) -0.01(2) 0.028(17) 0.03(2)
C22 0.18(3) 0.11(3) 0.10(2) -0.05(2) 0.01(2) 0.00(2)
C23 0.14(2) 0.15(3) 0.09(2) -0.01(2) 0.02(2) 0.03(2)
C24 0.12(2) 0.12(3) 0.12(3) 0.01(2) 0.00(2) 0.01(2)
C25 0.11(2) 0.11(2) 0.09(2) 0.03(2) 0.009(18) 0.01(2)
C26 0.08(2) 0.14(3) 0.10(2) 0.02(2) -0.012(19) -0.02(2)
C27 0.12(2) 0.09(2) 0.07(2) -0.006(18) -0.005(18) -0.03(2)
C29 0.11(2) 0.10(3) 0.053(19) 0.026(19) 0.010(16) 0.01(2)
C30 0.090(17) 0.13(3) 0.077(19) 0.01(2) 0.002(16) 0.02(2)
C31 0.099(19) 0.12(2) 0.072(19) -0.03(2) 0.017(17) -0.01(2)
C32 0.090(19) 0.14(3) 0.08(2) 0.00(2) -0.008(17) -0.01(2)
C28 0.14(3) 0.11(3) 0.11(3) -0.02(2) -0.01(2) -0.03(3)
C33 0.10(2) 0.14(3) 0.12(2) 0.02(2) 0.014(19) 0.00(2)
C34 0.13(2) 0.14(3) 0.08(2) 0.01(2) -0.040(18) 0.04(2)
C35 0.13(2) 0.14(3) 0.06(2) -0.01(2) 0.000(18) 0.00(2)
C36 0.089(19) 0.13(3) 0.08(2) -0.01(2) 0.021(17) 0.01(2)
C37 0.09(2) 0.15(3) 0.13(3) 0.02(3) 0.016(19) 0.02(2)
C38 0.11(3) 0.17(3) 0.14(3) 0.02(3) 0.01(2) -0.03(3)
C39 0.10(2) 0.20(3) 0.10(3) -0.01(3) 0.018(19) -0.02(3)
C40 0.11(2) 0.18(3) 0.10(3) -0.02(3) 0.01(2) 0.00(3)
C41 0.10(3) 0.22(4) 0.16(3) -0.07(3) 0.03(2) 0.02(3)
C42 0.08(2) 0.24(4) 0.16(3) -0.05(4) 0.00(2) 0.02(3)
C43 0.11(2) 0.22(4) 0.15(3) -0.03(4) 0.01(2) 0.00(3)
C44 0.11(3) 0.20(4) 0.15(3) -0.01(3) 0.03(2) -0.03(3)

loop_
_atom_type_symbol
_atom_type_description
_atom_type_scat_dispersion_real
_atom_type_scat_dispersion_imag
_atom_type_scat_source
C C 0.0181 0.0091 'International Tables Vol C Tables 4.2.6.8 and 6.1.1.4'
H H 0.0000 0.0000 'International Tables Vol C Tables 4.2.6.8 and 6.1.1.4'
N N 0.0311 0.0180 'International Tables Vol C Tables 4.2.6.8 and 6.1.1.4'
O O 0.0492 0.0322 'International Tables Vol C Tables 4.2.6.8 and 6.1.1.4'
Zn Zn -1.5491 0.6778 'International Tables Vol C Tables 4.2.6.8 and 6.1.1.4'

loop_
_geom_angle_atom_site_label_1
_geom_angle_atom_site_label_2
_geom_angle_atom_site_label_3
_geom_angle
_geom_angle_site_symmetry_1
_geom_angle_site_symmetry_3
_geom_angle_publ_flag
O5 Zn2 O4 95.7(11) . . ?
O5 Zn2 N3 165.8(13) . . ?
O4 Zn2 N3 90.6(13) . . ?
O5 Zn2 O6 98.1(9) . . ?
O4 Zn2 O6 96.2(10) . . ?
N3 Zn2 O6 93.7(9) . . ?
O5 Zn2 N4 90.5(14) . . ?
O4 Zn2 N4 148.4(11) . . ?
N3 Zn2 N4 77.6(14) . . ?
O6 Zn2 N4 113.6(10) . . ?
C46 C45 C50 131(5) . . ?
C46 C45 H45 114.3 . . ?
C50 C45 H45 114.3 . . ?
C72 O5 Zn2 128(3) . . ?
C70 N4 C69 133(4) . . ?
C70 N4 Zn2 114(3) . . ?
C69 N4 Zn2 113(2) . . ?
C28 O2 Zn1 126(3) . . ?
C48 C47 C46 117(5) . . ?
C48 C47 H47 121.5 . . ?
C46 C47 H47 121.5 . . ?
C26 N2 C25 121(3) . . ?
C26 N2 Zn1 126(3) . . ?
C25 N2 Zn1 111(2) . . ?
C19 N1 C20 133(4) . . ?
C19 N1 Zn1 122(3) . . ?
C20 N1 Zn1 105(2) . . ?
C47 C48 C49 132(5) . . ?
C47 C48 H48 114.2 . . ?
C49 C48 H48 114.2 . . ?
C17 O1 Zn1 125(3) . . ?
C52 C51 C49 115(4) . . ?
C52 C51 H51 122.4 . . ?
C49 C51 H51 122.4 . . ?
C45 C50 C54 131(5) . . ?
C45 C50 C49 116(4) . . ?
C54 C50 C49 113(4) . . ?
Zn1 O3 H3A 120.6 . . ?
Zn1 O3 H3B 122.0 . . ?
H3A O3 H3B 91.1 . . ?
C48 C49 C51 128(5) . . ?
C48 C49 C50 109(4) . . ?
C51 C49 C50 123(4) . . ?
Zn2 O6 H6A 113(10) . . ?
Zn2 O6 H6B 113(10) . . ?
H6A O6 H6B 104.7(13) . . ?
C54 C53 C55 127(5) . . ?
C54 C53 C52 116(4) . . ?
C55 C53 C52 116(4) . . ?
C51 C52 C53 125(4) . . ?
C51 C52 H52 117.3 . . ?
C53 C52 H52 117.3 . . ?
C53 C54 C50 126(5) . . ?
C53 C54 C58 115(4) . . ?
C50 C54 C58 119(4) . . ?
C56 C55 C53 118(4) . . ?
C56 C55 H55 121.1 . . ?
C53 C55 H55 121.1 . . ?
C62 C58 C57 113(4) . . ?
C62 C58 C54 125(4) . . ?
C57 C58 C54 120(3) . . ?
C59 C57 C56 123(4) . . ?
C59 C57 C58 120(3) . . ?
C56 C57 C58 117(4) . . ?
C57 C56 C55 122(4) . . ?
C57 C56 H56 119.1 . . ?
C55 C56 H56 119.1 . . ?
C60 C59 C57 128(4) . . ?
C60 C59 H59 116.0 . . ?
C57 C59 H59 116.0 . . ?
O4 C61 C62 116(4) . . ?
O4 C61 C60 125(4) . . ?
C62 C61 C60 119(4) . . ?
C59 C60 C63 120(4) . . ?
C59 C60 C61 114(4) . . ?
C63 C60 C61 126(4) . . ?
C58 C62 C61 126(4) . . ?
C58 C62 H62 117.1 . . ?
C61 C62 H62 117.1 . . ?
N3 C63 C60 124(4) . . ?
N3 C63 H63 117.8 . . ?
C60 C63 H63 117.8 . . ?
C66 C65 C64 109(3) . . ?
C66 C65 H65A 109.9 . . ?
C64 C65 H65A 109.9 . . ?
C66 C65 H65B 109.9 . . ?
C64 C65 H65B 109.9 . . ?
H65A C65 H65B 108.3 . . ?
C69 C64 N3 108(3) . . ?
C69 C64 C65 111(4) . . ?
N3 C64 C65 118(3) . . ?
C69 C64 H64 106.1 . . ?
N3 C64 H64 106.1 . . ?
C65 C64 H64 106.1 . . ?
C65 C66 C67 109(3) . . ?
C65 C66 H66A 109.9 . . ?
C67 C66 H66A 109.9 . . ?
C65 C66 H66B 109.9 . . ?
C67 C66 H66B 109.9 . . ?
H66A C66 H66B 108.3 . . ?
N4 C69 C64 111(4) . . ?
N4 C69 C68 112(3) . . ?
C64 C69 C68 111(4) . . ?
N4 C69 H69 107.6 . . ?
C64 C69 H69 107.6 . . ?
C68 C69 H69 107.6 . . ?
C67 C68 C69 111(4) . . ?
C67 C68 H68A 109.3 . . ?
C69 C68 H68A 109.3 . . ?
C67 C68 H68B 109.3 . . ?
C69 C68 H68B 109.3 . . ?
H68A C68 H68B 108.0 . . ?
C68 C67 C66 112(4) . . ?
C68 C67 H67A 109.2 . . ?
C66 C67 H67A 109.2 . . ?
C68 C67 H67B 109.2 . . ?
C66 C67 H67B 109.2 . . ?
H67A C67 H67B 107.9 . . ?
N4 C70 C71 138(5) . . ?
N4 C70 H70 110.9 . . ?
C71 C70 H70 110.9 . . ?
C70 C71 C73 118(4) . . ?
C70 C71 C72 122(4) . . ?
C73 C71 C72 120.0 . . ?
C71 C73 C74 120.0 . . ?
C71 C73 H73 120.0 . . ?
C74 C73 H73 120.0 . . ?
C75 C74 C73 120.0 . . ?
C75 C74 C77 123(4) . . ?
C73 C74 C77 117(4) . . ?
C76 C75 C74 120.0 . . ?
C76 C75 C80 121(3) . . ?
C74 C75 C80 119(3) . . ?
C75 C76 C72 120.0 . . ?
C75 C76 H76 120.0 . . ?
C72 C76 H76 120.0 . . ?
O5 C72 C76 115(3) . . ?
O5 C72 C71 125(3) . . ?
C76 C72 C71 120.0 . . ?
C45 C46 C47 112(4) . . ?
C45 C46 H46 124.0 . . ?
C47 C46 H46 124.0 . . ?
O1 Zn1 O2 93.8(11) . . ?
O1 Zn1 N2 156.3(11) . . ?
O2 Zn1 N2 90.7(11) . . ?
O1 Zn1 O3 101.0(9) . . ?
O2 Zn1 O3 92.5(10) . . ?
N2 Zn1 O3 102.0(9) . . ?
O1 Zn1 N1 89.7(13) . . ?
O2 Zn1 N1 163.1(11) . . ?
N2 Zn1 N1 79.7(13) . . ?
O3 Zn1 N1 103.1(11) . . ?
C61 O4 Zn2 125(3) . . ?
C63 N3 C64 122(3) . . ?
C63 N3 Zn2 128(3) . . ?
C64 N3 Zn2 109(2) . . ?
C78 C77 C74 114(6) . . ?
C78 C77 H77 123.1 . . ?
C74 C77 H77 123.1 . . ?
C77 C78 C79 127(6) . . ?
C77 C78 H78 116.5 . . ?
C79 C78 H78 116.5 . . ?
C79 C80 C84 120.0 . . ?
C79 C80 C75 110(2) . . ?
C84 C80 C75 128(2) . . ?
C81 C79 C80 120.0 . . ?
C81 C79 C78 117(3) . . ?
C80 C79 C78 122(3) . . ?
C79 C81 C82 120.0 . . ?
C79 C81 H81 120.0 . . ?
C82 C81 H81 120.0 . . ?
C83 C82 C81 120.0 . . ?
C83 C82 H82 120.0 . . ?
C81 C82 H82 120.0 . . ?
C82 C83 C84 120.0 . . ?
C82 C83 C85 120.0 . . ?
C84 C83 C85 120.0 . . ?
C88 C84 C83 120.0 . . ?
C88 C84 C80 120.0 . . ?
C83 C84 C80 120.0 . . ?
C87 C88 C84 120.0 . . ?
C87 C88 H88 120.0 . . ?
C84 C88 H88 120.0 . . ?
C86 C87 C88 120.0 . . ?
C86 C87 H87 120.0 . . ?
C88 C87 H87 120.0 . . ?
C87 C86 C85 120.0 . . ?
C87 C86 H86 120.0 . . ?
C85 C86 H86 120.0 . . ?
C86 C85 C83 120.0 . . ?
C86 C85 H85 120.0 . . ?
C83 C85 H85 120.0 . . ?
C6 C1 C2 127(4) . . ?
C6 C1 H1 116.4 . . ?
C2 C1 H1 116.4 . . ?
C3 C2 C1 114(5) . . ?
C3 C2 H2 123.1 . . ?
C1 C2 H2 123.1 . . ?
C2 C3 C4 118(6) . . ?
C2 C3 H3 121.2 . . ?
C4 C3 H3 121.2 . . ?
C5 C4 C3 128(5) . . ?
C5 C4 H4 116.0 . . ?
C3 C4 H4 116.0 . . ?
C7 C5 C4 124(6) . . ?
C7 C5 C6 124(6) . . ?
C4 C5 C6 112(6) . . ?
C10 C6 C1 125(6) . . ?
C10 C6 C5 116(6) . . ?
C1 C6 C5 120(5) . . ?
C5 C7 C8 124(6) . . ?
C5 C7 H7 118.1 . . ?
C8 C7 H7 118.1 . . ?
C7 C8 C9 114(5) . . ?
C7 C8 H8 123.1 . . ?
C9 C8 H8 123.1 . . ?
C11 C9 C10 136(6) . . ?
C11 C9 C8 109(6) . . ?
C10 C9 C8 115(5) . . ?
C6 C10 C9 123(6) . . ?
C6 C10 C14 136(6) . . ?
C9 C10 C14 100(5) . . ?
C9 C11 C12 119(5) . . ?
C9 C11 H11 120.5 . . ?
C12 C11 H11 120.5 . . ?
C11 C12 C13 109(5) . . ?
C11 C12 H12 125.3 . . ?
C13 C12 H12 125.3 . . ?
C14 C13 C12 132(6) . . ?
C14 C13 C15 119(6) . . ?
C12 C13 C15 109(5) . . ?
C13 C14 C18 127(5) . . ?
C13 C14 C10 123(6) . . ?
C18 C14 C10 110(4) . . ?
C16 C15 C13 110(5) . . ?
C16 C15 H15 124.9 . . ?
C13 C15 H15 124.9 . . ?
C17 C16 C15 134(5) . . ?
C17 C16 C19 119(5) . . ?
C15 C16 C19 107(5) . . ?
O1 C17 C16 132(5) . . ?
O1 C17 C18 115(5) . . ?
C16 C17 C18 113(5) . . ?
C17 C18 C14 117(5) . . ?
C17 C18 H18 121.6 . . ?
C14 C18 H18 121.6 . . ?
N1 C19 C16 129(5) . . ?
N1 C19 H19 115.7 . . ?
C16 C19 H19 115.7 . . ?
C25 C20 N1 105(3) . . ?
C25 C20 C21 115(3) . . ?
N1 C20 C21 110(3) . . ?
C25 C20 H20 108.9 . . ?
N1 C20 H20 108.9 . . ?
C21 C20 H20 108.9 . . ?
C22 C21 C20 108(3) . . ?
C22 C21 H21A 110.1 . . ?
C20 C21 H21A 110.1 . . ?
C22 C21 H21B 110.1 . . ?
C20 C21 H21B 110.1 . . ?
H21A C21 H21B 108.4 . . ?
C21 C22 C23 109(2) . . ?
C21 C22 H22A 109.9 . . ?
C23 C22 H22A 109.9 . . ?
C21 C22 H22B 109.9 . . ?
C23 C22 H22B 109.9 . . ?
H22A C22 H22B 108.3 . . ?
C24 C23 C22 113(3) . . ?
C24 C23 H23A 109.0 . . ?
C22 C23 H23A 109.0 . . ?
C24 C23 H23B 109.0 . . ?
C22 C23 H23B 109.0 . . ?
H23A C23 H23B 107.8 . . ?
C23 C24 C25 111(3) . . ?
C23 C24 H24A 109.4 . . ?
C25 C24 H24A 109.4 . . ?
C23 C24 H24B 109.4 . . ?
C25 C24 H24B 109.4 . . ?
H24A C24 H24B 108.0 . . ?
C20 C25 N2 112(3) . . ?
C20 C25 C24 107(3) . . ?
N2 C25 C24 112(3) . . ?
C20 C25 H25 108.5 . . ?
N2 C25 H25 108.5 . . ?
C24 C25 H25 108.5 . . ?
N2 C26 C27 129(3) . . ?
N2 C26 H26 115.5 . . ?
C27 C26 H26 115.5 . . ?
C29 C27 C28 126(4) . . ?
C29 C27 C26 116(3) . . ?
C28 C27 C26 118(4) . . ?
C30 C29 C27 117(3) . . ?
C30 C29 H29 121.3 . . ?
C27 C29 H29 121.3 . . ?
C29 C30 C33 117(3) . . ?
C29 C30 C31 117(3) . . ?
C33 C30 C31 126(4) . . ?
C32 C31 C30 122(3) . . ?
C32 C31 C36 124(3) . . ?
C30 C31 C36 113(3) . . ?
C28 C32 C31 122(4) . . ?
C28 C32 H32 119.1 . . ?
C31 C32 H32 119.1 . . ?
O2 C28 C32 114(4) . . ?
O2 C28 C27 130(4) . . ?
C32 C28 C27 115(4) . . ?
C34 C33 C30 117(4) . . ?
C34 C33 H33 121.7 . . ?
C30 C33 H33 121.7 . . ?
C33 C34 C35 121(4) . . ?
C33 C34 H34 119.4 . . ?
C35 C34 H34 119.4 . . ?
C34 C35 C36 122(4) . . ?
C34 C35 C37 117(4) . . ?
C36 C35 C37 121(3) . . ?
C35 C36 C40 112(4) . . ?
C35 C36 C31 119(3) . . ?
C40 C36 C31 128(4) . . ?
C38 C37 C35 118(4) . . ?
C38 C37 H37 120.9 . . ?
C35 C37 H37 120.9 . . ?
C37 C38 C39 126(5) . . ?
C37 C38 H38 116.9 . . ?
C39 C38 H38 116.9 . . ?
C38 C39 C40 118(5) . . ?
C38 C39 C41 127(5) . . ?
C40 C39 C41 115(5) . . ?
C39 C40 C44 121(5) . . ?
C39 C40 C36 124(5) . . ?
C44 C40 C36 114(5) . . ?
C42 C41 C39 125(5) . . ?
C42 C41 H41 117.5 . . ?
C39 C41 H41 117.5 . . ?
C41 C42 C43 123(5) . . ?
C41 C42 H42 118.7 . . ?
C43 C42 H42 118.7 . . ?
C42 C43 C44 113(5) . . ?
C42 C43 H43 123.3 . . ?
C44 C43 H43 123.3 . . ?
C40 C44 C43 121(5) . . ?
C40 C44 H44 119.5 . . ?
C43 C44 H44 119.5 . . ?

loop_
_geom_bond_atom_site_label_1
_geom_bond_atom_site_label_2
_geom_bond_distance
_geom_bond_site_symmetry_2
_geom_bond_publ_flag
Zn2 O5 2.00(2) . ?
Zn2 O4 2.01(3) . ?
Zn2 N3 2.08(2) . ?
Zn2 O6 2.08(2) . ?
Zn2 N4 2.21(4) . ?
C45 C46 1.32(4) . ?
C45 C50 1.33(4) . ?
C45 H45 0.9500 . ?
O5 C72 1.28(3) . ?
N4 C70 1.26(4) . ?
N4 C69 1.42(4) . ?
O2 C28 1.27(4) . ?
O2 Zn1 2.00(3) . ?
C47 C48 1.25(4) . ?
C47 C46 1.51(5) . ?
C47 H47 0.9500 . ?
N2 C26 1.25(3) . ?
N2 C25 1.46(4) . ?
N2 Zn1 2.05(2) . ?
N1 C19 1.31(4) . ?
N1 C20 1.50(4) . ?
N1 Zn1 2.14(3) . ?
C48 C49 1.40(4) . ?
C48 H48 0.9500 . ?
O1 C17 1.28(5) . ?
O1 Zn1 1.982(19) . ?
C51 C52 1.38(4) . ?
C51 C49 1.45(4) . ?
C51 H51 0.9500 . ?
C50 C54 1.44(4) . ?
C50 C49 1.50(5) . ?
O3 Zn1 2.098(18) . ?
O3 H3A 1.0925 . ?
O3 H3B 1.1200 . ?
O6 H6A 0.840(8) . ?
O6 H6B 0.841(8) . ?
C53 C54 1.35(4) . ?
C53 C55 1.42(4) . ?
C53 C52 1.45(4) . ?
C52 H52 0.9500 . ?
C54 C58 1.50(5) . ?
C55 C56 1.42(4) . ?
C55 H55 0.9500 . ?
C58 C62 1.36(4) . ?
C58 C57 1.50(4) . ?
C57 C59 1.36(4) . ?
C57 C56 1.41(4) . ?
C56 H56 0.9500 . ?
C59 C60 1.35(4) . ?
C59 H59 0.9500 . ?
C61 O4 1.27(3) . ?
C61 C62 1.43(4) . ?
C61 C60 1.49(5) . ?
C60 C63 1.40(4) . ?
C62 H62 0.9500 . ?
C63 N3 1.22(4) . ?
C63 H63 0.9500 . ?
C65 C66 1.51(4) . ?
C65 C64 1.51(4) . ?
C65 H65A 0.9900 . ?
C65 H65B 0.9900 . ?
C64 C69 1.48(4) . ?
C64 N3 1.51(4) . ?
C64 H64 1.0000 . ?
C66 C67 1.57(5) . ?
C66 H66A 0.9900 . ?
C66 H66B 0.9900 . ?
C69 C68 1.51(5) . ?
C69 H69 1.0000 . ?
C68 C67 1.44(4) . ?
C68 H68A 0.9900 . ?
C68 H68B 0.9900 . ?
C67 H67A 0.9900 . ?
C67 H67B 0.9900 . ?
C70 C71 1.38(4) . ?
C70 H70 0.9500 . ?
C71 C73 1.3900 . ?
C71 C72 1.3900 . ?
C73 C74 1.3900 . ?
C73 H73 0.9500 . ?
C74 C75 1.3900 . ?
C74 C77 1.50(6) . ?
C75 C76 1.3900 . ?
C75 C80 1.64(3) . ?
C76 C72 1.3900 . ?
C76 H76 0.9500 . ?
C46 H46 0.9500 . ?
C77 C78 1.37(6) . ?
C77 H77 0.9500 . ?
C78 C79 1.43(8) . ?
C78 H78 0.9500 . ?
C80 C79 1.3900 . ?
C80 C84 1.3900 . ?
C79 C81 1.3900 . ?
C81 C82 1.3900 . ?
C81 H81 0.9500 . ?
C82 C83 1.3900 . ?
C82 H82 0.9500 . ?
C83 C84 1.3900 . ?
C83 C85 1.3900 . ?
C84 C88 1.3900 . ?
C88 C87 1.3900 . ?
C88 H88 0.9500 . ?
C87 C86 1.3900 . ?
C87 H87 0.9500 . ?
C86 C85 1.3900 . ?
C86 H86 0.9500 . ?
C85 H85 0.9500 . ?
C1 C6 1.41(5) . ?
C1 C2 1.44(5) . ?
C1 H1 0.9500 . ?
C2 C3 1.39(5) . ?
C2 H2 0.9500 . ?
C3 C4 1.50(6) . ?
C3 H3 0.9500 . ?
C4 C5 1.37(6) . ?
C4 H4 0.9500 . ?
C5 C7 1.28(6) . ?
C5 C6 1.45(6) . ?
C6 C10 1.28(6) . ?
C7 C8 1.33(6) . ?
C7 H7 0.9500 . ?
C8 C9 1.55(6) . ?
C8 H8 0.9500 . ?
C9 C11 1.41(6) . ?
C9 C10 1.46(6) . ?
C10 C14 1.62(6) . ?
C11 C12 1.44(6) . ?
C11 H11 0.9500 . ?
C12 C13 1.47(6) . ?
C12 H12 0.9500 . ?
C13 C14 1.29(5) . ?
C13 C15 1.51(6) . ?
C14 C18 1.52(5) . ?
C15 C16 1.43(5) . ?
C15 H15 0.9500 . ?
C16 C17 1.39(5) . ?
C16 C19 1.46(5) . ?
C17 C18 1.41(5) . ?
C18 H18 0.9500 . ?
C19 H19 0.9500 . ?
C20 C25 1.44(4) . ?
C20 C21 1.59(4) . ?
C20 H20 1.0000 . ?
C21 C22 1.51(3) . ?
C21 H21A 0.9900 . ?
C21 H21B 0.9900 . ?
C22 C23 1.58(4) . ?
C22 H22A 0.9900 . ?
C22 H22B 0.9900 . ?
C23 C24 1.53(4) . ?
C23 H23A 0.9900 . ?
C23 H23B 0.9900 . ?
C24 C25 1.55(4) . ?
C24 H24A 0.9900 . ?
C24 H24B 0.9900 . ?
C25 H25 1.0000 . ?
C26 C27 1.47(4) . ?
C26 H26 0.9500 . ?
C27 C29 1.43(4) . ?
C27 C28 1.43(4) . ?
C29 C30 1.40(4) . ?
C29 H29 0.9500 . ?
C30 C33 1.44(4) . ?
C30 C31 1.46(4) . ?
C31 C32 1.40(4) . ?
C31 C36 1.48(4) . ?
C32 C28 1.38(4) . ?
C32 H32 0.9500 . ?
C33 C34 1.39(4) . ?
C33 H33 0.9500 . ?
C34 C35 1.40(4) . ?
C34 H34 0.9500 . ?
C35 C36 1.47(4) . ?
C35 C37 1.52(5) . ?
C36 C40 1.47(5) . ?
C37 C38 1.28(4) . ?
C37 H37 0.9500 . ?
C38 C39 1.37(5) . ?
C38 H38 0.9500 . ?
C39 C40 1.42(5) . ?
C39 C41 1.44(5) . ?
C40 C44 1.42(5) . ?
C41 C42 1.30(5) . ?
C41 H41 0.9500 . ?
C42 C43 1.45(5) . ?
C42 H42 0.9500 . ?
C43 C44 1.47(5) . ?
C43 H43 0.9500 . ?
C44 H44 0.9500 . ?
